data_4027574
loop_
_publ_author_name
'Peng Zhang'
'Christian Wolf'

_publ_contact_author_address
;
Department of Chemistry
Georgetown University
37th and O Streets NW
Washington DC 20057
USA
;
_publ_contact_author_email cw27@georgetown.edu
_publ_contact_author_fax '(202) 687 6209'
_publ_contact_author_name 'Christian Wolf'
_publ_contact_author_phone '(202) 687 3468'
_publ_section_title
;
 Synthesis of Pentafluorinated \b-Hydroxy Ketones
;
_journal_name_full 'Journal of Organic Chemistry'
_journal_page_first 8840
_journal_page_last 8844
_journal_paper_doi 10.1021/jo3017583
_journal_volume 77
_journal_year 2012
_chemical_formula_moiety 'C16 H13 F5 O2'
_chemical_formula_sum 'C16 H13 F5 O2'
_chemical_formula_weight 332.26
_chemical_name_common anti-36
_chemical_name_systematic
; 
 ? 
;
_space_group_IT_number 15
_symmetry_cell_setting monoclinic
_symmetry_space_group_name_Hall '-C 2yc'
_symmetry_space_group_name_H-M 'C 1 2/c 1'
_atom_sites_solution_hydrogens geom
_atom_sites_solution_primary direct
_atom_sites_solution_secondary difmap
_audit_creation_method SHELXL-97
_cell_angle_alpha 90.00
_cell_angle_beta 127.008(2)
_cell_angle_gamma 90.00
_cell_formula_units_Z 8
_cell_length_a 26.308(4)
_cell_length_b 7.3631(12)
_cell_length_c 18.361(3)
_cell_measurement_reflns_used 5896
_cell_measurement_temperature 100(2)
_cell_measurement_theta_max 56.652
_cell_measurement_theta_min 4.469
_cell_volume 2840.2(8)
_computing_cell_refinement 'SAINT, Bruker-AXS'
_computing_data_collection 'APEX, Bruker-AXS'
_computing_data_reduction 'SAINT, Bruker-AXS'
_computing_molecular_graphics 'X-SEED, L.Barbour (1999); http://x-seed.net'
_computing_structure_refinement 'SHELXL-97 (Sheldrick, 1997)'
_computing_structure_solution 'SHELXS-97 (Sheldrick, 1990)'
_diffrn_ambient_temperature 100(2)
_diffrn_measured_fraction_theta_full 0.998
_diffrn_measured_fraction_theta_max 0.931
_diffrn_radiation_monochromator graphite
_diffrn_radiation_source 'fine-focus sealed tube'
_diffrn_radiation_type MoK\a
_diffrn_radiation_wavelength 0.71073
_diffrn_reflns_av_R_equivalents 0.0225
_diffrn_reflns_av_sigmaI/netI 0.0207
_diffrn_reflns_limit_h_max 34
_diffrn_reflns_limit_h_min -33
_diffrn_reflns_limit_k_max 9
_diffrn_reflns_limit_k_min -9
_diffrn_reflns_limit_l_max 24
_diffrn_reflns_limit_l_min -23
_diffrn_reflns_number 11876
_diffrn_reflns_theta_full 25.00
_diffrn_reflns_theta_max 28.38
_diffrn_reflns_theta_min 1.94
_exptl_absorpt_coefficient_mu 0.145
_exptl_absorpt_correction_T_max 0.7457
_exptl_absorpt_correction_T_min 0.6126
_exptl_absorpt_correction_type empirical
_exptl_absorpt_process_details 'SADABS, G. Sheldrick (1999)'
_exptl_crystal_colour colorless
_exptl_crystal_density_diffrn 1.554
_exptl_crystal_description plate
_exptl_crystal_F_000 1360
_exptl_crystal_size_max 1.1
_exptl_crystal_size_mid 0.85
_exptl_crystal_size_min 0.13
_refine_diff_density_max 0.507
_refine_diff_density_min -0.272
_refine_diff_density_rms 0.047
_refine_ls_extinction_method none
_refine_ls_goodness_of_fit_ref 1.122
_refine_ls_hydrogen_treatment constr
_refine_ls_matrix_type full
_refine_ls_number_parameters 210
_refine_ls_number_reflns 3326
_refine_ls_number_restraints 0
_refine_ls_restrained_S_all 1.122
_refine_ls_R_factor_all 0.0406
_refine_ls_R_factor_gt 0.0340
_refine_ls_shift/su_max 0.008
_refine_ls_shift/su_mean 0.001
_refine_ls_structure_factor_coef Fsqd
_refine_ls_weighting_details 'calc w=1/[\s^2^(Fo^2^)+(0.0376P)^2^+2.1653P] where P=(Fo^2^+2Fc^2^)/3'
_refine_ls_weighting_scheme calc
_refine_ls_wR_factor_gt 0.0840
_refine_ls_wR_factor_ref 0.0882
_reflns_number_gt 2863
_reflns_number_total 3326
_reflns_threshold_expression >2sigma(I)
_cod_data_source_file jo3017583_si_002.cif
_cod_data_source_block c:anti-36
_cod_original_sg_symbol_H-M 'C 2/c'
_cod_database_code 4027574

loop_
_symmetry_equiv_pos_as_xyz
'x, y, z'
'-x, y, -z+1/2'
'x+1/2, y+1/2, z'
'-x+1/2, y+1/2, -z+1/2'
'-x, -y, -z'
'x, -y, z-1/2'
'-x+1/2, -y+1/2, -z'
'x+1/2, -y+1/2, z-1/2'

loop_
_atom_site_label
_atom_site_type_symbol
_atom_site_fract_x
_atom_site_fract_y
_atom_site_fract_z
_atom_site_U_iso_or_equiv
_atom_site_adp_type
_atom_site_occupancy
_atom_site_symmetry_multiplicity
_atom_site_calc_flag
_atom_site_refinement_flags
F2 F -0.00423(3) 0.51763(10) 0.11655(5) 0.02072(17) Uani 1 1 d .
F1 F -0.05374(3) 0.72343(11) 0.13830(5) 0.02150(17) Uani 1 1 d .
F3 F -0.13908(4) 0.46296(11) 0.07647(5) 0.02527(18) Uani 1 1 d .
F5 F -0.10552(4) 0.28359(10) 0.02116(6) 0.02547(18) Uani 1 1 d .
O2 O -0.09720(4) 0.53893(12) -0.07400(6) 0.01830(19) Uani 1 1 d .
H2 H -0.0718 0.4509 -0.0512 0.022 Uiso 1 1 calc R
F4 F -0.19766(3) 0.40779(10) -0.06772(5) 0.02546(18) Uani 1 1 d .
O1 O 0.01281(4) 0.74876(12) 0.01564(6) 0.01853(19) Uani 1 1 d .
H1 H -0.0176 0.7150 -0.0370 0.022 Uiso 1 1 calc R
C3 C -0.10857(5) 0.59954(16) -0.01213(8) 0.0161(2) Uani 1 1 d .
C11 C 0.04263(6) 0.90295(16) 0.15121(8) 0.0169(2) Uani 1 1 d .
C1 C -0.01135(5) 0.81732(16) 0.06222(8) 0.0162(2) Uani 1 1 d .
H3 H -0.0435 0.9136 0.0235 0.019 Uiso 1 1 calc R
C9 C -0.22965(6) 0.95996(17) -0.05976(9) 0.0218(3) Uani 1 1 d .
H12 H -0.2465 1.0111 -0.0309 0.026 Uiso 1 1 calc R
C5 C -0.15744(5) 0.75362(16) -0.05710(8) 0.0160(2) Uani 1 1 d .
C2 C -0.04447(5) 0.66488(16) 0.07707(8) 0.0169(2) Uani 1 1 d .
C10 C -0.18238(6) 0.82875(17) -0.01475(8) 0.0189(2) Uani 1 1 d .
H13 H -0.1670 0.7901 0.0446 0.023 Uiso 1 1 calc R
C6 C -0.17947(6) 0.81406(17) -0.14338(8) 0.0195(3) Uani 1 1 d .
H9 H -0.1620 0.7657 -0.1719 0.023 Uiso 1 1 calc R
C15 C 0.15119(6) 0.90963(18) 0.28752(9) 0.0223(3) Uani 1 1 d .
H7 H 0.1922 0.8556 0.3254 0.027 Uiso 1 1 calc R
C4 C -0.13763(6) 0.43780(17) 0.00561(9) 0.0195(3) Uani 1 1 d .
C16 C 0.10292(6) 0.82427(17) 0.20698(9) 0.0208(3) Uani 1 1 d .
H8 H 0.1110 0.7123 0.1900 0.025 Uiso 1 1 calc R
C13 C 0.07990(6) 1.15160(18) 0.25808(9) 0.0241(3) Uani 1 1 d .
H5 H 0.0719 1.2633 0.2754 0.029 Uiso 1 1 calc R
C14 C 0.13981(6) 1.07338(18) 0.31287(9) 0.0225(3) Uani 1 1 d .
H6 H 0.1730 1.1317 0.3677 0.027 Uiso 1 1 calc R
C8 C -0.25253(6) 1.01714(17) -0.14655(9) 0.0232(3) Uani 1 1 d .
H11 H -0.2855 1.1053 -0.1774 0.028 Uiso 1 1 calc R
C12 C 0.03154(6) 1.06602(18) 0.17768(9) 0.0211(3) Uani 1 1 d .
H4 H -0.0096 1.1196 0.1404 0.025 Uiso 1 1 calc R
C7 C -0.22712(6) 0.94525(18) -0.18801(9) 0.0235(3) Uani 1 1 d .
H10 H -0.2422 0.9856 -0.2471 0.028 Uiso 1 1 calc R

loop_
_atom_site_aniso_label
_atom_site_aniso_U_11
_atom_site_aniso_U_22
_atom_site_aniso_U_33
_atom_site_aniso_U_23
_atom_site_aniso_U_13
_atom_site_aniso_U_12
F2 0.0159(4) 0.0179(4) 0.0210(4) 0.0048(3) 0.0072(3) 0.0030(3)
F1 0.0189(4) 0.0289(4) 0.0166(3) -0.0026(3) 0.0106(3) -0.0022(3)
F3 0.0261(4) 0.0258(4) 0.0276(4) 0.0050(3) 0.0181(4) 0.0001(3)
F5 0.0209(4) 0.0159(4) 0.0374(4) 0.0056(3) 0.0164(4) 0.0039(3)
O2 0.0175(4) 0.0175(4) 0.0183(4) -0.0005(3) 0.0100(4) 0.0030(3)
F4 0.0152(4) 0.0212(4) 0.0283(4) 0.0019(3) 0.0069(3) -0.0028(3)
O1 0.0161(4) 0.0208(4) 0.0175(4) -0.0024(3) 0.0095(4) -0.0004(3)
C3 0.0151(6) 0.0161(5) 0.0156(5) 0.0003(4) 0.0084(5) 0.0004(4)
C11 0.0150(5) 0.0175(6) 0.0162(5) 0.0006(4) 0.0084(5) -0.0010(4)
C1 0.0147(5) 0.0159(5) 0.0167(5) 0.0001(4) 0.0087(5) 0.0011(4)
C9 0.0189(6) 0.0204(6) 0.0257(6) -0.0037(5) 0.0133(5) 0.0003(5)
C5 0.0128(5) 0.0137(5) 0.0174(5) -0.0010(4) 0.0069(5) -0.0010(4)
C2 0.0143(5) 0.0173(6) 0.0160(5) 0.0016(4) 0.0075(5) 0.0024(4)
C10 0.0171(6) 0.0197(6) 0.0176(5) -0.0005(5) 0.0093(5) -0.0006(5)
C6 0.0196(6) 0.0192(6) 0.0188(6) -0.0003(5) 0.0110(5) 0.0004(5)
C15 0.0162(6) 0.0258(7) 0.0193(6) 0.0029(5) 0.0077(5) 0.0004(5)
C4 0.0142(6) 0.0181(6) 0.0223(6) 0.0027(5) 0.0088(5) 0.0016(4)
C16 0.0184(6) 0.0192(6) 0.0219(6) -0.0003(5) 0.0106(5) 0.0015(5)
C13 0.0276(7) 0.0196(6) 0.0222(6) -0.0030(5) 0.0134(6) 0.0000(5)
C14 0.0210(6) 0.0240(6) 0.0167(6) -0.0012(5) 0.0082(5) -0.0058(5)
C8 0.0181(6) 0.0170(6) 0.0261(6) 0.0014(5) 0.0089(5) 0.0036(5)
C12 0.0185(6) 0.0203(6) 0.0199(6) 0.0002(5) 0.0091(5) 0.0026(5)
C7 0.0233(6) 0.0224(6) 0.0197(6) 0.0042(5) 0.0102(5) 0.0025(5)

loop_
_atom_type_symbol
_atom_type_description
_atom_type_scat_dispersion_real
_atom_type_scat_dispersion_imag
_atom_type_scat_source
C C 0.0033 0.0016 'International Tables Vol C Tables 4.2.6.8 and 6.1.1.4'
H H 0.0000 0.0000 'International Tables Vol C Tables 4.2.6.8 and 6.1.1.4'
O O 0.0106 0.0060 'International Tables Vol C Tables 4.2.6.8 and 6.1.1.4'
F F 0.0171 0.0103 'International Tables Vol C Tables 4.2.6.8 and 6.1.1.4'

loop_
_geom_angle_atom_site_label_1
_geom_angle_atom_site_label_2
_geom_angle_atom_site_label_3
_geom_angle
O2 C3 C5 108.45(9)
O2 C3 C4 107.23(10)
C5 C3 C4 108.78(10)
O2 C3 C2 108.91(9)
C5 C3 C2 111.35(10)
C4 C3 C2 111.97(10)
C12 C11 C16 119.16(11)
C12 C11 C1 118.62(11)
C16 C11 C1 122.22(11)
O1 C1 C11 109.06(9)
O1 C1 C2 110.52(9)
C11 C1 C2 112.04(10)
C10 C9 C8 120.60(12)
C6 C5 C10 119.54(11)
C6 C5 C3 119.33(11)
C10 C5 C3 121.06(11)
F1 C2 F2 106.18(9)
F1 C2 C1 108.52(10)
F2 C2 C1 109.19(9)
F1 C2 C3 110.38(9)
F2 C2 C3 108.21(9)
C1 C2 C3 114.05(10)
C9 C10 C5 119.76(12)
C5 C6 C7 120.14(12)
C14 C15 C16 120.38(12)
F3 C4 F5 107.08(10)
F3 C4 F4 107.09(10)
F5 C4 F4 106.56(10)
F3 C4 C3 113.83(10)
F5 C4 C3 111.61(10)
F4 C4 C3 110.32(10)
C15 C16 C11 120.01(12)
C14 C13 C12 119.76(12)
C13 C14 C15 119.89(12)
C7 C8 C9 119.75(12)
C13 C12 C11 120.80(12)
C8 C7 C6 120.18(12)

loop_
_geom_bond_atom_site_label_1
_geom_bond_atom_site_label_2
_geom_bond_distance
F2 C2 1.3776(13)
F1 C2 1.3563(14)
F3 C4 1.3375(15)
F5 C4 1.3394(14)
O2 C3 1.4099(14)
F4 C4 1.3401(14)
O1 C1 1.4300(14)
C3 C5 1.5310(16)
C3 C4 1.5520(17)
C3 C2 1.5596(16)
C11 C12 1.3906(17)
C11 C16 1.3943(17)
C11 C1 1.5135(16)
C1 C2 1.5425(16)
C9 C10 1.3876(18)
C9 C8 1.3872(19)
C5 C6 1.3922(17)
C5 C10 1.3986(17)
C6 C7 1.3926(18)
C15 C14 1.3884(19)
C15 C16 1.3907(18)
C13 C14 1.3853(19)
C13 C12 1.3906(18)
C8 C7 1.3854(19)
